data_4312504
loop_
_publ_author_name
'Torben Birk'
'Jesper Bendix'

_publ_contact_author
; 
Jesper Bendix
University of Copenhagen
Department of Chemistry 
Universitetsparken 5
DK-2100
Denmark 
;
_publ_contact_author_email Bendix@kiku.dk
_publ_contact_author_fax '45 35320133'
_publ_contact_author_phone '45 35320101'
_publ_section_title
;
 Atom Transfer as a Preparative Tool in Coordination Chemistry. Synthesis
 and Characterization of Cr(V) Nitrido Complexes of Bidentate Ligands
;
_journal_name_full 'Inorganic Chemistry'
_journal_page_first 7608
_journal_page_last 7615
_journal_paper_doi 10.1021/ic034777f
_journal_volume 42
_journal_year 2003
_chemical_formula_moiety 'C18 H12 Cr N3 O2'
_chemical_formula_sum 'C18 H12 Cr N3 O2'
_chemical_formula_weight 354.31
_chemical_name_common Cr(N)(8-hydroxyquinoline)2
_chemical_name_systematic
; 
bis(8-hydroxyquinolinato)nitridochromium(V)
;
_space_group_IT_number 2
_symmetry_cell_setting triclinic
_symmetry_space_group_name_Hall '-P 1'
_symmetry_space_group_name_H-M 'P -1'
_atom_sites_solution_hydrogens geom
_atom_sites_solution_primary direct
_atom_sites_solution_secondary difmap
_audit_creation_method 'SHELXL-97 and manual editing'
_cell_angle_alpha 80.519(6)
_cell_angle_beta 75.721(7)
_cell_angle_gamma 75.131(5)
_cell_formula_units_Z 2
_cell_length_a 7.2450(6)
_cell_length_b 8.1710(4)
_cell_length_c 13.1610(12)
_cell_measurement_reflns_used 102
_cell_measurement_temperature 122(1)
_cell_measurement_theta_max 22.9
_cell_measurement_theta_min 3.5
_cell_volume 725.47(10)
_computing_cell_refinement 'DIRAX (Duisenberg, 1992)'
_computing_data_collection 'COLLECT (Nonius, 1999)'
_computing_data_reduction 'EvalCCD (Duisenberg, 1998)'
_computing_molecular_graphics 'Ortep (Johnson, 1976)'
_computing_structure_refinement 'SHELXL-97 (Sheldrick, 1997)'
_computing_structure_solution 'SHELXS-97 (Sheldrick, 1990)'
_diffrn_ambient_temperature 122(1)
_diffrn_measured_fraction_theta_full 1.000
_diffrn_measured_fraction_theta_max 1.000
_diffrn_measurement_device_type 'Nonius KappaCCD'
_diffrn_measurement_method '\q and \f scans'
_diffrn_radiation_monochromator graphite
_diffrn_radiation_source 'fine-focus sealed tube'
_diffrn_radiation_type MoK\a
_diffrn_radiation_wavelength 0.71073
_diffrn_reflns_av_R_equivalents 0.0315
_diffrn_reflns_av_sigmaI/netI 0.0137
_diffrn_reflns_limit_h_max 13
_diffrn_reflns_limit_h_min -13
_diffrn_reflns_limit_k_max 14
_diffrn_reflns_limit_k_min -14
_diffrn_reflns_limit_l_max 23
_diffrn_reflns_limit_l_min -23
_diffrn_reflns_number 69245
_diffrn_reflns_theta_full 40.00
_diffrn_reflns_theta_max 40.00
_diffrn_reflns_theta_min 2.59
_exptl_absorpt_coefficient_mu 0.805
_exptl_absorpt_correction_T_max 0.920
_exptl_absorpt_correction_T_min 0.806
_exptl_absorpt_correction_type integration
_exptl_absorpt_process_details
;
Gausian Integration (---, 1970)
;
_exptl_crystal_colour orange-brown
_exptl_crystal_density_diffrn 1.622
_exptl_crystal_density_method 'not measured'
_exptl_crystal_description prismatic
_exptl_crystal_F_000 362
_exptl_crystal_size_max 0.351
_exptl_crystal_size_mid 0.2
_exptl_crystal_size_min 0.120
_refine_diff_density_max .606
_refine_diff_density_min -.601
_refine_diff_density_rms .068
_refine_ls_extinction_method none
_refine_ls_goodness_of_fit_ref 1.106
_refine_ls_hydrogen_treatment constr
_refine_ls_matrix_type full
_refine_ls_number_parameters 217
_refine_ls_number_reflns 8981
_refine_ls_number_restraints 0
_refine_ls_restrained_S_all 1.106
_refine_ls_R_factor_all 0.0287
_refine_ls_R_factor_gt 0.0246
_refine_ls_shift/su_max 0.001
_refine_ls_shift/su_mean 0.000
_refine_ls_structure_factor_coef Fsqd
_refine_ls_weighting_details 'calc w=1/[\s^2^(Fo^2^)+(0.0332P)^2^+0.2543P] where P=(Fo^2^+2Fc^2^)/3'
_refine_ls_weighting_scheme calc
_refine_ls_wR_factor_gt 0.0709
_refine_ls_wR_factor_ref 0.0745
_reflns_number_gt 8264
_reflns_number_total 8981
_reflns_threshold_expression >2sigma(I)
_cod_data_source_file ic034777fsi20030707_095115_1.cif
_cod_data_source_block qui
_cod_database_code 4312504

loop_
_symmetry_equiv_pos_as_xyz
'x, y, z'
'-x, -y, -z'

loop_
_atom_site_label
_atom_site_type_symbol
_atom_site_fract_x
_atom_site_fract_y
_atom_site_fract_z
_atom_site_U_iso_or_equiv
_atom_site_adp_type
_atom_site_occupancy
_atom_site_symmetry_multiplicity
_atom_site_calc_flag
_atom_site_refinement_flags
_atom_site_disorder_assembly
_atom_site_disorder_group
Cr1 Cr 0.661515(15) 0.794547(13) 0.235462(8) 0.01085(2) Uani 1 1 d . . .
O1 O 0.50132(8) 0.94736(6) 0.33676(4) 0.01301(8) Uani 1 1 d . . .
O2 O 0.67252(9) 0.69361(6) 0.11080(4) 0.01501(8) Uani 1 1 d . . .
N1 N 0.48649(8) 0.63862(7) 0.32114(4) 0.01175(8) Uani 1 1 d . . .
N2 N 0.72076(8) 0.99334(7) 0.12668(4) 0.01088(8) Uani 1 1 d . . .
C8 C 0.38474(9) 0.87589(8) 0.41658(5) 0.01073(8) Uani 1 1 d . . .
C18 C 0.73680(9) 0.95632(8) 0.02707(5) 0.01045(8) Uani 1 1 d . . .
C9 C 0.37209(9) 0.70738(7) 0.40952(5) 0.01028(8) Uani 1 1 d . . .
C10 C 0.74183(10) 1.14379(8) 0.14042(5) 0.01283(9) Uani 1 1 d . . .
H10 H 0.7337 1.1620 0.2092 0.015 Uiso 1 1 d R . .
C4 C 0.25231(9) 0.61745(8) 0.48788(5) 0.01155(8) Uani 1 1 d . . .
C13 C 0.77559(9) 1.07287(8) -0.06300(5) 0.01144(8) Uani 1 1 d . . .
C7 C 0.27391(10) 0.95217(8) 0.50514(5) 0.01301(9) Uani 1 1 d . . .
H7 H 0.2820 1.0606 0.5126 0.016 Uiso 1 1 d R . .
C14 C 0.78963(10) 1.02192(9) -0.16286(5) 0.01415(10) Uani 1 1 d . . .
H14 H 0.8194 1.0869 -0.2185 0.017 Uiso 1 1 d R . .
C16 C 0.72658(10) 0.74600(9) -0.07815(5) 0.01398(9) Uani 1 1 d . . .
H16 H 0.7173 0.6347 -0.0856 0.017 Uiso 1 1 d R . .
C11 C 0.77980(10) 1.26810(8) 0.05533(5) 0.01418(10) Uani 1 1 d . . .
H11 H 0.7894 1.3749 0.0698 0.017 Uiso 1 1 d R . .
C5 C 0.14193(10) 0.69965(9) 0.57777(5) 0.01401(9) Uani 1 1 d . . .
H5 H 0.0613 0.6352 0.6285 0.017 Uiso 1 1 d R . .
C2 C 0.36756(11) 0.38494(8) 0.37914(5) 0.01493(10) Uani 1 1 d . . .
H2 H 0.3724 0.2780 0.3643 0.018 Uiso 1 1 d R . .
C1 C 0.48258(11) 0.48364(8) 0.30566(5) 0.01442(10) Uani 1 1 d . . .
H1 H 0.5728 0.4434 0.2437 0.017 Uiso 1 1 d R . .
C12 C 0.79691(10) 1.23254(8) -0.04571(5) 0.01378(9) Uani 1 1 d . . .
H12 H 0.8280 1.3092 -0.1005 0.017 Uiso 1 1 d R . .
C17 C 0.71115(9) 0.79134(8) 0.02085(5) 0.01146(8) Uani 1 1 d . . .
C15 C 0.76563(10) 0.86224(9) -0.16862(5) 0.01489(10) Uani 1 1 d . . .
H15 H 0.7689 0.8341 -0.2333 0.018 Uiso 1 1 d R . .
C6 C 0.15441(10) 0.86283(9) 0.58422(5) 0.01431(10) Uani 1 1 d . . .
H6 H 0.0823 0.9146 0.6398 0.017 Uiso 1 1 d R . .
C3 C 0.25458(10) 0.45067(8) 0.47014(5) 0.01370(9) Uani 1 1 d . . .
H3 H 0.1765 0.3820 0.5209 0.016 Uiso 1 1 d R . .
N3 N 0.85805(10) 0.71799(9) 0.27127(5) 0.01813(10) Uani 1 1 d . . .

loop_
_atom_site_aniso_label
_atom_site_aniso_U_11
_atom_site_aniso_U_22
_atom_site_aniso_U_33
_atom_site_aniso_U_23
_atom_site_aniso_U_13
_atom_site_aniso_U_12
Cr1 0.01351(4) 0.00990(4) 0.00815(4) -0.00016(3) -0.00022(3) -0.00343(3)
O1 0.0179(2) 0.01144(17) 0.00939(16) -0.00117(13) 0.00059(14) -0.00609(15)
O2 0.0231(2) 0.01080(17) 0.01036(17) -0.00090(13) -0.00022(15) -0.00587(16)
N1 0.0150(2) 0.00968(18) 0.00975(18) -0.00127(14) -0.00044(15) -0.00338(15)
N2 0.01276(19) 0.01030(18) 0.00890(17) -0.00135(14) -0.00047(14) -0.00298(14)
C8 0.0131(2) 0.01015(19) 0.00891(19) -0.00090(15) -0.00184(16) -0.00314(16)
C18 0.0112(2) 0.01037(19) 0.00899(19) -0.00132(15) -0.00048(15) -0.00251(16)
C9 0.0117(2) 0.01002(19) 0.00894(18) -0.00084(15) -0.00152(15) -0.00298(16)
C10 0.0155(2) 0.0112(2) 0.0115(2) -0.00253(16) -0.00084(17) -0.00355(17)
C4 0.0118(2) 0.0119(2) 0.0108(2) -0.00006(16) -0.00169(16) -0.00393(16)
C13 0.0117(2) 0.0115(2) 0.00958(19) -0.00032(16) -0.00028(16) -0.00234(16)
C7 0.0157(2) 0.0119(2) 0.0108(2) -0.00274(16) -0.00113(17) -0.00266(18)
C14 0.0157(2) 0.0163(2) 0.0093(2) -0.00046(17) -0.00133(17) -0.00347(19)
C16 0.0165(2) 0.0140(2) 0.0117(2) -0.00363(17) -0.00172(18) -0.00396(19)
C11 0.0169(2) 0.0107(2) 0.0140(2) -0.00166(17) 0.00002(19) -0.00437(18)
C5 0.0132(2) 0.0160(2) 0.0114(2) -0.00093(18) 0.00045(17) -0.00406(18)
C2 0.0195(3) 0.0112(2) 0.0152(2) -0.00102(18) -0.0033(2) -0.00598(19)
C1 0.0195(3) 0.0105(2) 0.0126(2) -0.00246(17) -0.00069(19) -0.00429(19)
C12 0.0155(2) 0.0114(2) 0.0125(2) 0.00019(17) 0.00047(18) -0.00379(18)
C17 0.0131(2) 0.0106(2) 0.00994(19) -0.00190(15) -0.00044(16) -0.00288(16)
C15 0.0167(2) 0.0179(3) 0.0102(2) -0.00330(18) -0.00218(18) -0.0037(2)
C6 0.0145(2) 0.0158(2) 0.0108(2) -0.00283(18) 0.00037(17) -0.00248(19)
C3 0.0153(2) 0.0127(2) 0.0140(2) 0.00062(17) -0.00293(18) -0.00606(18)
N3 0.0165(2) 0.0198(3) 0.0159(2) 0.00305(19) -0.00280(18) -0.00409(19)

loop_
_atom_type_symbol
_atom_type_description
_atom_type_scat_dispersion_real
_atom_type_scat_dispersion_imag
_atom_type_scat_source
Cr Cr .3209 .6236 'International Tables Vol C Tables 4.2.6.8 and 6.1.1.4'
N N .0061 .0033 'International Tables Vol C Tables 4.2.6.8 and 6.1.1.4'
C C .0033 .0016 'International Tables Vol C Tables 4.2.6.8 and 6.1.1.4'
H H .0000 .0000 'International Tables Vol C Tables 4.2.6.8 and 6.1.1.4'
O O .0106 .0060 'International Tables Vol C Tables 4.2.6.8 and 6.1.1.4'

loop_
_geom_angle_atom_site_label_1
_geom_angle_atom_site_label_2
_geom_angle_atom_site_label_3
_geom_angle
_geom_angle_site_symmetry_1
_geom_angle_site_symmetry_3
_geom_angle_publ_flag
N3 Cr1 O1 106.85(3) . . y
N3 Cr1 O2 107.85(3) . . y
O1 Cr1 O2 145.25(3) . . ?
N3 Cr1 N1 102.86(3) . . y
O1 Cr1 N1 81.67(2) . . ?
O2 Cr1 N1 89.01(2) . . y
N3 Cr1 N2 103.39(3) . . y
O1 Cr1 N2 91.63(2) . . y
O2 Cr1 N2 82.12(2) . . ?
N1 Cr1 N2 153.73(2) . . ?
C8 O1 Cr1 114.48(4) . . ?
C17 O2 Cr1 114.76(4) . . ?
C1 N1 C9 119.49(5) . . ?
C1 N1 Cr1 129.18(5) . . ?
C9 N1 Cr1 111.13(4) . . ?
C10 N2 C18 119.37(5) . . ?
C10 N2 Cr1 129.76(4) . . ?
C18 N2 Cr1 110.87(4) . . ?
O1 C8 C7 125.50(6) . . ?
O1 C8 C9 117.09(5) . . ?
C7 C8 C9 117.41(5) . . ?
N2 C18 C13 122.47(6) . . ?
N2 C18 C17 114.97(5) . . ?
C13 C18 C17 122.56(5) . . ?
N1 C9 C4 122.45(5) . . ?
N1 C9 C8 114.57(5) . . ?
C4 C9 C8 122.98(5) . . ?
N2 C10 C11 122.08(6) . . ?
N2 C10 H10 116.3 . . ?
C11 C10 H10 121.6 . . ?
C9 C4 C3 116.70(6) . . ?
C9 C4 C5 117.88(6) . . ?
C3 C4 C5 125.41(6) . . ?
C18 C13 C12 116.81(6) . . ?
C18 C13 C14 118.04(6) . . ?
C12 C13 C14 125.15(6) . . ?
C8 C7 C6 120.00(6) . . ?
C8 C7 H7 119.2 . . ?
C6 C7 H7 120.8 . . ?
C15 C14 C13 119.25(6) . . ?
C15 C14 H14 120.6 . . ?
C13 C14 H14 120.1 . . ?
C17 C16 C15 119.95(6) . . ?
C17 C16 H16 120.0 . . ?
C15 C16 H16 120.0 . . ?
C12 C11 C10 119.26(6) . . ?
C12 C11 H11 122.1 . . ?
C10 C11 H11 118.6 . . ?
C6 C5 C4 118.94(6) . . ?
C6 C5 H5 125.7 . . ?
C4 C5 H5 115.3 . . ?
C3 C2 C1 119.33(6) . . ?
C3 C2 H2 122.8 . . ?
C1 C2 H2 117.9 . . ?
N1 C1 C2 122.01(6) . . ?
N1 C1 H1 113.6 . . ?
C2 C1 H1 124.1 . . ?
C11 C12 C13 120.01(6) . . ?
C11 C12 H12 119.6 . . ?
C13 C12 H12 120.4 . . ?
O2 C17 C16 125.03(6) . . ?
O2 C17 C18 117.28(5) . . ?
C16 C17 C18 117.70(6) . . ?
C14 C15 C16 122.50(6) . . ?
C14 C15 H15 117.8 . . ?
C16 C15 H15 119.6 . . ?
C5 C6 C7 122.77(6) . . ?
C5 C6 H6 118.4 . . ?
C7 C6 H6 118.8 . . ?
C2 C3 C4 119.99(6) . . ?
C2 C3 H3 119.2 . . ?
C4 C3 H3 120.9 . . ?

loop_
_geom_bond_atom_site_label_1
_geom_bond_atom_site_label_2
_geom_bond_distance
_geom_bond_site_symmetry_2
_geom_bond_publ_flag
Cr1 N3 1.5549(7) . y
Cr1 O1 1.9300(5) . y
Cr1 O2 1.9303(5) . y
Cr1 N1 2.0380(6) . y
Cr1 N2 2.0399(6) . y
O1 C8 1.3309(8) . ?
O2 C17 1.3256(8) . ?
N1 C1 1.3237(8) . ?
N1 C9 1.3625(8) . ?
N2 C10 1.3230(8) . ?
N2 C18 1.3642(8) . ?
C8 C7 1.3829(9) . ?
C8 C9 1.4226(8) . ?
C18 C13 1.4114(8) . ?
C18 C17 1.4251(9) . ?
C9 C4 1.4117(9) . ?
C10 C11 1.4065(9) . ?
C10 H10 0.9260 . ?
C4 C3 1.4153(9) . ?
C4 C5 1.4176(9) . ?
C13 C12 1.4129(9) . ?
C13 C14 1.4154(9) . ?
C7 C6 1.4126(9) . ?
C7 H7 0.9247 . ?
C14 C15 1.3762(10) . ?
C14 H14 0.8465 . ?
C16 C17 1.3833(9) . ?
C16 C15 1.4138(10) . ?
C16 H16 0.9513 . ?
C11 C12 1.3768(10) . ?
C11 H11 0.9458 . ?
C5 C6 1.3770(10) . ?
C5 H5 0.9558 . ?
C2 C3 1.3769(10) . ?
C2 C1 1.4037(10) . ?
C2 H2 0.9166 . ?
C1 H1 0.9568 . ?
C12 H12 0.8980 . ?
C15 H15 0.9108 . ?
C6 H6 0.8874 . ?
C3 H3 0.9664 . ?
